data_1569442
loop_
_publ_author_name
'Herbig, Marcus'
'Kroke, Edwin'
'Wagler, J\"org'

_publ_section_title
;
 Molecular Structures and Intermolecular Hydrogen Bonding of Silylated
 2-Aminopyrimidines
;
_journal_issue 7
_journal_name_full Crystals
_journal_page_first 990
_journal_paper_doi 10.3390/cryst13070990
_journal_volume 13
_journal_year 2023
_chemical_formula_moiety '2(C13 H15 N9 Si), C4 H8 O'
_chemical_formula_sum 'C30 H38 N18 O Si2'
_chemical_formula_weight 722.96
_space_group_crystal_system triclinic
_space_group_IT_number 2
_space_group_name_Hall '-P 1'
_space_group_name_H-M_alt 'P -1'
_atom_sites_solution_hydrogens mixed
_atom_sites_solution_primary direct
_audit_creation_method SHELXL-2019/3
_cell_angle_alpha 72.898(2)
_cell_angle_beta 89.000(2)
_cell_angle_gamma 63.346(2)
_cell_formula_units_Z 2
_cell_length_a 10.0640(3)
_cell_length_b 11.1921(3)
_cell_length_c 18.6757(5)
_cell_measurement_reflns_used 39399
_cell_measurement_temperature 180(2)
_cell_measurement_theta_max 28.51
_cell_measurement_theta_min 2.09
_cell_volume 1780.70(10)
_computing_structure_refinement 'SHELXL-2019/2 (Sheldrick, 2019)'
_diffrn_ambient_temperature 180(2)
_diffrn_measured_fraction_theta_full 0.999
_diffrn_measured_fraction_theta_max 0.999
_diffrn_measurement_device_type 'Stoe IPDS II'
_diffrn_measurement_method 'omega scans'
_diffrn_radiation_type MoK\a
_diffrn_radiation_wavelength 0.71073
_diffrn_reflns_av_R_equivalents 0.0319
_diffrn_reflns_av_unetI/netI 0.0202
_diffrn_reflns_Laue_measured_fraction_full 0.999
_diffrn_reflns_Laue_measured_fraction_max 0.999
_diffrn_reflns_limit_h_max 13
_diffrn_reflns_limit_h_min -13
_diffrn_reflns_limit_k_max 14
_diffrn_reflns_limit_k_min -13
_diffrn_reflns_limit_l_max 24
_diffrn_reflns_limit_l_min -24
_diffrn_reflns_number 33018
_diffrn_reflns_point_group_measured_fraction_full 0.999
_diffrn_reflns_point_group_measured_fraction_max 0.999
_diffrn_reflns_theta_full 25.242
_diffrn_reflns_theta_max 27.999
_diffrn_reflns_theta_min 2.088
_exptl_absorpt_coefficient_mu 0.154
_exptl_absorpt_correction_T_max 0.9856
_exptl_absorpt_correction_T_min 0.9430
_exptl_absorpt_correction_type integration
_exptl_absorpt_process_details XShape
_exptl_crystal_colour colorless
_exptl_crystal_density_diffrn 1.348
_exptl_crystal_description piece
_exptl_crystal_F_000 760
_exptl_crystal_size_max 0.450
_exptl_crystal_size_mid 0.350
_exptl_crystal_size_min 0.200
_refine_diff_density_max 0.280
_refine_diff_density_min -0.308
_refine_diff_density_rms 0.047
_refine_ls_extinction_method none
_refine_ls_goodness_of_fit_ref 1.063
_refine_ls_hydrogen_treatment mixed
_refine_ls_matrix_type full
_refine_ls_number_parameters 527
_refine_ls_number_reflns 8598
_refine_ls_number_restraints 24
_refine_ls_restrained_S_all 1.061
_refine_ls_R_factor_all 0.0462
_refine_ls_R_factor_gt 0.0385
_refine_ls_shift/su_max 0.001
_refine_ls_shift/su_mean 0.000
_refine_ls_structure_factor_coef Fsqd
_refine_ls_weighting_details 'w=1/[\s^2^(Fo^2^)+(0.0456P)^2^+0.9267P] where P=(Fo^2^+2Fc^2^)/3'
_refine_ls_weighting_scheme calc
_refine_ls_wR_factor_gt 0.0959
_refine_ls_wR_factor_ref 0.1019
_reflns_Friedel_coverage 0.000
_reflns_number_gt 7536
_reflns_number_total 8598
_reflns_threshold_expression 'I > 2\s(I)'
_cod_data_source_file all-in-one.cif
_cod_data_source_block compound3
_cod_original_cell_volume 1780.70(9)
_cod_database_code 1569442
_shelx_shelxl_version_number 2019/3
_shelx_space_group_comment
;
The symmetry employed for this shelxl refinement is uniquely defined
by the following loop, which should always be used as a source of
symmetry information in preference to the above space-group names.
They are only intended as comments.
;
_shelx_estimated_absorpt_t_min 0.934
_shelx_estimated_absorpt_t_max 0.970

loop_
_space_group_symop_operation_xyz
'x, y, z'
'-x, -y, -z'

loop_
_atom_site_label
_atom_site_type_symbol
_atom_site_fract_x
_atom_site_fract_y
_atom_site_fract_z
_atom_site_U_iso_or_equiv
_atom_site_adp_type
_atom_site_occupancy
_atom_site_site_symmetry_order
_atom_site_calc_flag
_atom_site_refinement_flags_posn
_atom_site_refinement_flags_adp
_atom_site_refinement_flags_occupancy
_atom_site_disorder_assembly
_atom_site_disorder_group
Si1 Si 0.95534(4) 0.72089(4) 0.12320(2) 0.01642(8) Uani 1 1 d . . . . .
N1 N 1.01110(14) 0.62318(13) 0.06131(6) 0.0221(2) Uani 1 1 d . . . . .
H1N H 0.966(2) 0.577(2) 0.0554(11) 0.041(5) Uiso 1 1 d . . . . .
N2 N 1.13959(17) 0.54670(16) -0.03378(8) 0.0333(3) Uani 1 1 d . . . . .
N3 N 1.18966(15) 0.69372(15) 0.02020(7) 0.0286(3) Uani 1 1 d . . . . .
N4 N 0.82590(12) 0.67604(13) 0.17058(6) 0.0205(2) Uani 1 1 d . . . . .
H4N H 0.858(2) 0.610(2) 0.2125(11) 0.035(5) Uiso 1 1 d . . . . .
N5 N 0.60977(13) 0.65652(13) 0.19641(7) 0.0239(2) Uani 1 1 d . . . . .
N6 N 0.60918(14) 0.83397(14) 0.08690(7) 0.0282(3) Uani 1 1 d . . . . .
N7 N 1.10959(12) 0.64778(12) 0.19110(6) 0.0177(2) Uani 1 1 d . . . . .
H7N H 1.186(2) 0.575(2) 0.1917(11) 0.036(5) Uiso 1 1 d . . . . .
N8 N 1.23276(12) 0.61643(12) 0.30437(6) 0.0211(2) Uani 1 1 d . . . . .
N9 N 0.98562(13) 0.80648(13) 0.25432(7) 0.0259(3) Uani 1 1 d . . . . .
C1 C 1.11658(15) 0.62128(15) 0.01411(7) 0.0215(3) Uani 1 1 d . . . . .
C2 C 1.2466(2) 0.5448(2) -0.07738(10) 0.0410(4) Uani 1 1 d . . . . .
H2 H 1.265582 0.494043 -0.112354 0.049 Uiso 1 1 calc R U . . .
C3 C 1.3306(2) 0.6120(2) -0.07453(10) 0.0379(4) Uani 1 1 d . . . . .
H3 H 1.408290 0.606782 -0.105069 0.046 Uiso 1 1 calc R U . . .
C4 C 1.29528(19) 0.68760(19) -0.02458(10) 0.0349(4) Uani 1 1 d . . . . .
H4 H 1.348984 0.737933 -0.021932 0.042 Uiso 1 1 calc R U . . .
C5 C 0.67671(14) 0.72502(14) 0.15063(7) 0.0182(2) Uani 1 1 d . . . . .
C6 C 0.46568(16) 0.69999(17) 0.17451(8) 0.0283(3) Uani 1 1 d . . . . .
H6 H 0.415657 0.653381 0.205116 0.034 Uiso 1 1 calc R U . . .
C7 C 0.38606(17) 0.80967(18) 0.10935(9) 0.0323(3) Uani 1 1 d . . . . .
H7 H 0.283799 0.838685 0.094005 0.039 Uiso 1 1 calc R U . . .
C8 C 0.46385(18) 0.87465(18) 0.06785(9) 0.0345(4) Uani 1 1 d . . . . .
H8 H 0.411724 0.952384 0.023388 0.041 Uiso 1 1 calc R U . . .
C9 C 1.11038(14) 0.69164(13) 0.25204(7) 0.0176(2) Uani 1 1 d . . . . .
C10 C 1.22541(17) 0.65948(16) 0.36485(8) 0.0284(3) Uani 1 1 d . . . . .
H10 H 1.308519 0.607881 0.403774 0.034 Uiso 1 1 calc R U . . .
C11 C 1.10301(19) 0.77496(18) 0.37313(9) 0.0351(4) Uani 1 1 d . . . . .
H11 H 1.099540 0.803647 0.416511 0.042 Uiso 1 1 calc R U . . .
C12 C 0.98537(18) 0.84687(18) 0.31476(9) 0.0338(4) Uani 1 1 d . . . . .
H12 H 0.900405 0.928883 0.317871 0.041 Uiso 1 1 calc R U . . .
C13 C 0.88760(16) 0.91094(15) 0.07404(8) 0.0253(3) Uani 1 1 d . . . . .
H13A H 0.863827 0.931409 0.019749 0.038 Uiso 1 1 calc R U . . .
H13B H 0.965714 0.936775 0.082368 0.038 Uiso 1 1 calc R U . . .
H13C H 0.797289 0.965588 0.093886 0.038 Uiso 1 1 calc R U . . .
Si2 Si 0.65950(4) 0.28498(4) 0.38144(2) 0.01622(8) Uani 1 1 d . . . . .
N10 N 0.57371(12) 0.35264(12) 0.45179(6) 0.0181(2) Uani 1 1 d . . . . .
H10N H 0.571(2) 0.426(2) 0.4546(11) 0.035(5) Uiso 1 1 d . . . . .
N11 N 0.44793(14) 0.36241(13) 0.55675(6) 0.0230(2) Uani 1 1 d . . . . .
N12 N 0.51546(13) 0.17130(12) 0.50691(7) 0.0228(2) Uani 1 1 d . . . . .
N13 N 0.74485(13) 0.38651(12) 0.33751(6) 0.0205(2) Uani 1 1 d D . . . .
H13N H 0.709(2) 0.448(2) 0.2927(11) 0.037(5) Uiso 1 1 d . . . . .
N16 N 0.51115(13) 0.33336(12) 0.31416(6) 0.0199(2) Uani 1 1 d . . . . .
H16N H 0.433(2) 0.404(2) 0.3122(10) 0.031(5) Uiso 1 1 d . . . . .
N17 N 0.37816(13) 0.35020(13) 0.20874(7) 0.0235(2) Uani 1 1 d . . . . .
N18 N 0.62551(14) 0.15967(13) 0.25749(7) 0.0269(3) Uani 1 1 d . . . . .
C14 C 0.51046(14) 0.29371(13) 0.50706(7) 0.0175(2) Uani 1 1 d . . . . .
C15 C 0.38855(19) 0.30089(17) 0.61075(8) 0.0301(3) Uani 1 1 d . . . . .
H15 H 0.343638 0.345989 0.646985 0.036 Uiso 1 1 calc R U . . .
C16 C 0.38961(19) 0.17491(17) 0.61617(9) 0.0317(3) Uani 1 1 d . . . . .
H16 H 0.346952 0.132659 0.654962 0.038 Uiso 1 1 calc R U . . .
C17 C 0.45587(17) 0.11351(16) 0.56232(9) 0.0276(3) Uani 1 1 d . . . . .
H17 H 0.459268 0.026176 0.564753 0.033 Uiso 1 1 calc R U . . .
N14 N 0.95235(15) 0.42390(15) 0.31353(8) 0.0264(3) Uani 0.914(2) 1 d D . P A 1
N15 N 0.93601(19) 0.28522(17) 0.43537(8) 0.0308(3) Uani 0.914(2) 1 d D . P A 1
C18 C 0.88298(16) 0.36443(16) 0.36277(8) 0.0216(3) Uani 0.914(2) 1 d D . P A 1
C19 C 1.0909(2) 0.3911(2) 0.33868(11) 0.0389(5) Uani 0.914(2) 1 d D . P A 1
H19 H 1.145655 0.427292 0.304958 0.047 Uiso 0.914(2) 1 calc R U P A 1
C20 C 1.1589(2) 0.3074(2) 0.41112(13) 0.0536(7) Uani 0.914(2) 1 d D . P A 1
H20 H 1.258747 0.284072 0.427883 0.064 Uiso 0.914(2) 1 calc R U P A 1
C21 C 1.0741(2) 0.2594(2) 0.45793(12) 0.0458(6) Uani 0.914(2) 1 d D . P A 1
H21 H 1.116029 0.204982 0.509066 0.055 Uiso 0.914(2) 1 calc R U P A 1
N14A N 0.9186(8) 0.4730(6) 0.3362(4) 0.0264(3) Uani 0.086(2) 1 d D . P A 2
N15A N 0.9169(15) 0.3053(13) 0.4449(4) 0.0308(3) Uani 0.086(2) 1 d D . P A 2
C18A C 0.8588(7) 0.3905(8) 0.3737(4) 0.0216(3) Uani 0.086(2) 1 d D . P A 2
C19A C 1.0353(9) 0.4661(8) 0.3725(5) 0.0389(5) Uani 0.086(2) 1 d D . P A 2
H19A H 1.077526 0.524471 0.346062 0.047 Uiso 0.086(2) 1 calc R U P A 2
C20A C 1.1002(14) 0.3816(11) 0.4453(5) 0.0536(7) Uani 0.086(2) 1 d D . P A 2
H20A H 1.183835 0.379852 0.469218 0.064 Uiso 0.086(2) 1 calc R U P A 2
C21A C 1.0344(15) 0.2996(14) 0.4807(10) 0.0458(6) Uani 0.086(2) 1 d D . P A 2
H21A H 1.072850 0.238266 0.531141 0.055 Uiso 0.086(2) 1 calc R U P A 2
C22 C 0.50529(14) 0.27912(14) 0.25842(7) 0.0191(2) Uani 1 1 d . . . . .
C23 C 0.37168(17) 0.29229(17) 0.15646(9) 0.0287(3) Uani 1 1 d . . . . .
H23 H 0.283442 0.338543 0.120945 0.034 Uiso 1 1 calc R U . . .
C24 C 0.48738(19) 0.16835(17) 0.15176(9) 0.0314(3) Uani 1 1 d . . . . .
H24 H 0.480556 0.127985 0.114661 0.038 Uiso 1 1 calc R U . . .
C25 C 0.61341(18) 0.10663(16) 0.20410(9) 0.0304(3) Uani 1 1 d . . . . .
H25 H 0.695840 0.021999 0.202011 0.037 Uiso 1 1 calc R U . . .
C26 C 0.79232(15) 0.09547(14) 0.41720(8) 0.0239(3) Uani 1 1 d . . . . .
H26A H 0.879340 0.076027 0.389541 0.036 Uiso 1 1 calc R U . . .
H26B H 0.742900 0.041004 0.409932 0.036 Uiso 1 1 calc R U . . .
H26C H 0.825467 0.068444 0.471161 0.036 Uiso 1 1 calc R U . . .
O1 O 0.05913(18) 0.1134(2) 0.30205(10) 0.0494(6) Uani 0.771(4) 1 d D . P B 1
C28 C 0.2511(4) -0.0079(4) 0.23981(18) 0.0551(9) Uani 0.771(4) 1 d D . P B 1
H28A H 0.259584 -0.103664 0.253061 0.066 Uiso 0.771(4) 1 calc R U P B 1
H28B H 0.345034 -0.010246 0.221752 0.066 Uiso 0.771(4) 1 calc R U P B 1
C27 C 0.2168(3) 0.0473(3) 0.30580(17) 0.0513(7) Uani 0.771(4) 1 d D . P B 1
H27A H 0.263640 -0.031009 0.353981 0.062 Uiso 0.771(4) 1 calc R U P B 1
H27B H 0.255386 0.115857 0.302244 0.062 Uiso 0.771(4) 1 calc R U P B 1
C29 C 0.1143(4) 0.1003(4) 0.1805(2) 0.0668(10) Uani 0.771(4) 1 d D . P B 1
H29A H 0.140895 0.162898 0.140185 0.080 Uiso 0.771(4) 1 calc R U P B 1
H29B H 0.073541 0.052594 0.157284 0.080 Uiso 0.771(4) 1 calc R U P B 1
C30 C 0.0031(4) 0.1824(3) 0.22453(14) 0.0586(8) Uani 0.771(4) 1 d D . P B 1
H30A H -0.010372 0.280025 0.209503 0.070 Uiso 0.771(4) 1 calc R U P B 1
H30B H -0.095356 0.186518 0.214292 0.070 Uiso 0.771(4) 1 calc R U P B 1
O1A O 0.1685(15) -0.0314(14) 0.2133(9) 0.165(5) Uani 0.229(4) 1 d D . P B 2
C27A C 0.063(3) 0.1105(13) 0.1770(12) 0.165(5) Uani 0.229(4) 1 d D . P B 2
H27C H -0.038601 0.117060 0.173002 0.198 Uiso 0.229(4) 1 calc R U P B 2
H27D H 0.085466 0.141507 0.125029 0.198 Uiso 0.229(4) 1 calc R U P B 2
C28A C 0.062(2) 0.2080(13) 0.2180(11) 0.165(5) Uani 0.229(4) 1 d D . P B 2
H28C H -0.038228 0.258501 0.232952 0.198 Uiso 0.229(4) 1 calc R U P B 2
H28D H 0.092785 0.277322 0.187349 0.198 Uiso 0.229(4) 1 calc R U P B 2
C29A C 0.179(2) 0.1016(19) 0.2871(9) 0.165(5) Uani 0.229(4) 1 d D . P B 2
H29C H 0.238866 0.141319 0.302984 0.198 Uiso 0.229(4) 1 calc R U P B 2
H29D H 0.131411 0.068744 0.330290 0.198 Uiso 0.229(4) 1 calc R U P B 2
C30A C 0.2707(18) -0.0140(18) 0.2548(12) 0.165(5) Uani 0.229(4) 1 d D . P B 2
H30C H 0.337269 0.012332 0.221346 0.198 Uiso 0.229(4) 1 calc R U P B 2
H30D H 0.333449 -0.102754 0.295867 0.198 Uiso 0.229(4) 1 calc R U P B 2

loop_
_atom_site_aniso_label
_atom_site_aniso_U_11
_atom_site_aniso_U_22
_atom_site_aniso_U_33
_atom_site_aniso_U_23
_atom_site_aniso_U_13
_atom_site_aniso_U_12
Si1 0.01536(16) 0.01953(17) 0.01489(16) -0.00500(13) 0.00140(12) -0.00881(13)
N1 0.0255(6) 0.0310(6) 0.0205(5) -0.0127(5) 0.0072(4) -0.0195(5)
N2 0.0466(8) 0.0435(8) 0.0335(7) -0.0254(6) 0.0212(6) -0.0332(7)
N3 0.0330(7) 0.0387(7) 0.0299(6) -0.0187(6) 0.0123(5) -0.0254(6)
N4 0.0158(5) 0.0239(6) 0.0174(5) -0.0013(4) 0.0006(4) -0.0088(4)
N5 0.0185(5) 0.0283(6) 0.0209(5) -0.0027(5) 0.0041(4) -0.0106(5)
N6 0.0226(6) 0.0323(7) 0.0246(6) 0.0030(5) -0.0049(5) -0.0156(5)
N7 0.0148(5) 0.0198(5) 0.0179(5) -0.0091(4) 0.0018(4) -0.0057(4)
N8 0.0170(5) 0.0225(6) 0.0222(5) -0.0099(4) -0.0011(4) -0.0059(4)
N9 0.0197(5) 0.0252(6) 0.0265(6) -0.0141(5) -0.0022(5) -0.0014(5)
C1 0.0252(6) 0.0256(7) 0.0185(6) -0.0088(5) 0.0047(5) -0.0149(5)
C2 0.0567(11) 0.0492(10) 0.0432(9) -0.0323(8) 0.0306(9) -0.0365(9)
C3 0.0429(9) 0.0470(10) 0.0418(9) -0.0238(8) 0.0256(8) -0.0306(8)
C4 0.0382(9) 0.0470(10) 0.0384(9) -0.0210(7) 0.0169(7) -0.0316(8)
C5 0.0167(6) 0.0212(6) 0.0176(6) -0.0068(5) 0.0022(5) -0.0091(5)
C6 0.0199(6) 0.0359(8) 0.0279(7) -0.0061(6) 0.0059(5) -0.0147(6)
C7 0.0191(7) 0.0414(9) 0.0318(8) -0.0046(7) -0.0021(6) -0.0144(6)
C8 0.0257(7) 0.0396(9) 0.0299(8) 0.0037(6) -0.0086(6) -0.0168(7)
C9 0.0156(6) 0.0190(6) 0.0180(6) -0.0071(5) 0.0016(4) -0.0072(5)
C10 0.0250(7) 0.0320(8) 0.0243(7) -0.0135(6) -0.0040(5) -0.0070(6)
C11 0.0331(8) 0.0406(9) 0.0287(8) -0.0226(7) -0.0003(6) -0.0075(7)
C12 0.0263(7) 0.0336(8) 0.0349(8) -0.0228(7) 0.0011(6) -0.0011(6)
C13 0.0245(7) 0.0237(7) 0.0241(7) -0.0020(5) 0.0004(5) -0.0115(6)
Si2 0.01495(16) 0.01626(16) 0.01654(16) -0.00590(12) 0.00212(12) -0.00609(13)
N10 0.0215(5) 0.0170(5) 0.0183(5) -0.0066(4) 0.0047(4) -0.0105(4)
N11 0.0289(6) 0.0246(6) 0.0210(5) -0.0104(5) 0.0087(5) -0.0152(5)
N12 0.0260(6) 0.0212(6) 0.0261(6) -0.0095(5) 0.0053(5) -0.0138(5)
N13 0.0178(5) 0.0221(6) 0.0174(5) -0.0016(4) 0.0003(4) -0.0088(4)
N16 0.0156(5) 0.0207(5) 0.0217(5) -0.0108(4) 0.0011(4) -0.0045(4)
N17 0.0208(5) 0.0248(6) 0.0241(6) -0.0110(5) -0.0001(4) -0.0078(5)
N18 0.0235(6) 0.0254(6) 0.0252(6) -0.0128(5) 0.0018(5) -0.0028(5)
C14 0.0170(6) 0.0188(6) 0.0170(6) -0.0058(5) 0.0005(4) -0.0084(5)
C15 0.0395(8) 0.0325(8) 0.0251(7) -0.0128(6) 0.0148(6) -0.0205(7)
C16 0.0379(8) 0.0317(8) 0.0301(8) -0.0063(6) 0.0124(6) -0.0225(7)
C17 0.0318(7) 0.0238(7) 0.0325(7) -0.0075(6) 0.0050(6) -0.0182(6)
N14 0.0205(6) 0.0240(7) 0.0288(7) 0.0016(5) -0.0008(5) -0.0114(5)
N15 0.0314(8) 0.0323(8) 0.0253(7) 0.0024(6) -0.0062(6) -0.0186(6)
C18 0.0196(7) 0.0186(7) 0.0233(7) -0.0024(5) 0.0005(5) -0.0087(6)
C19 0.0266(9) 0.0372(10) 0.0448(11) 0.0087(8) -0.0059(7) -0.0210(8)
C20 0.0354(10) 0.0538(13) 0.0574(13) 0.0195(10) -0.0234(9) -0.0306(10)
C21 0.0437(12) 0.0468(12) 0.0381(11) 0.0136(9) -0.0200(9) -0.0294(10)
N14A 0.0205(6) 0.0240(7) 0.0288(7) 0.0016(5) -0.0008(5) -0.0114(5)
N15A 0.0314(8) 0.0323(8) 0.0253(7) 0.0024(6) -0.0062(6) -0.0186(6)
C18A 0.0196(7) 0.0186(7) 0.0233(7) -0.0024(5) 0.0005(5) -0.0087(6)
C19A 0.0266(9) 0.0372(10) 0.0448(11) 0.0087(8) -0.0059(7) -0.0210(8)
C20A 0.0354(10) 0.0538(13) 0.0574(13) 0.0195(10) -0.0234(9) -0.0306(10)
C21A 0.0437(12) 0.0468(12) 0.0381(11) 0.0136(9) -0.0200(9) -0.0294(10)
C22 0.0181(6) 0.0209(6) 0.0186(6) -0.0078(5) 0.0039(5) -0.0086(5)
C23 0.0290(7) 0.0326(8) 0.0259(7) -0.0120(6) -0.0023(6) -0.0136(6)
C24 0.0410(9) 0.0334(8) 0.0270(7) -0.0174(6) 0.0057(6) -0.0185(7)
C25 0.0345(8) 0.0255(7) 0.0266(7) -0.0143(6) 0.0053(6) -0.0064(6)
C26 0.0221(6) 0.0185(6) 0.0269(7) -0.0072(5) 0.0021(5) -0.0060(5)
O1 0.0396(10) 0.0525(11) 0.0455(10) -0.0146(8) 0.0079(8) -0.0133(8)
C28 0.0515(17) 0.0597(19) 0.074(2) -0.0355(16) 0.0317(16) -0.0344(15)
C27 0.0379(14) 0.0586(18) 0.0612(17) -0.0264(14) 0.0084(12) -0.0212(13)
C29 0.079(3) 0.080(3) 0.0532(18) -0.0312(18) 0.0176(17) -0.042(2)
C30 0.0611(19) 0.0576(18) 0.0442(15) -0.0163(13) 0.0010(13) -0.0165(14)
O1A 0.132(9) 0.136(9) 0.181(11) -0.022(8) -0.057(7) -0.039(7)
C27A 0.132(9) 0.136(9) 0.181(11) -0.022(8) -0.057(7) -0.039(7)
C28A 0.132(9) 0.136(9) 0.181(11) -0.022(8) -0.057(7) -0.039(7)
C29A 0.132(9) 0.136(9) 0.181(11) -0.022(8) -0.057(7) -0.039(7)
C30A 0.132(9) 0.136(9) 0.181(11) -0.022(8) -0.057(7) -0.039(7)

loop_
_atom_type_symbol
_atom_type_description
_atom_type_scat_dispersion_real
_atom_type_scat_dispersion_imag
_atom_type_scat_source
C C 0.0033 0.0016 'International Tables Vol C Tables 4.2.6.8 and 6.1.1.4'
H H 0.0000 0.0000 'International Tables Vol C Tables 4.2.6.8 and 6.1.1.4'
N N 0.0061 0.0033 'International Tables Vol C Tables 4.2.6.8 and 6.1.1.4'
O O 0.0106 0.0060 'International Tables Vol C Tables 4.2.6.8 and 6.1.1.4'
Si Si 0.0817 0.0704 'International Tables Vol C Tables 4.2.6.8 and 6.1.1.4'

loop_
_geom_angle_atom_site_label_1
_geom_angle_atom_site_label_2
_geom_angle_atom_site_label_3
_geom_angle
_geom_angle_site_symmetry_1
_geom_angle_site_symmetry_3
_geom_angle_publ_flag
N7 Si1 N1 105.72(6) . . ?
N7 Si1 N4 104.73(5) . . ?
N1 Si1 N4 104.81(6) . . ?
N7 Si1 C13 113.14(6) . . ?
N1 Si1 C13 112.00(6) . . ?
N4 Si1 C13 115.55(6) . . ?
C1 N1 Si1 125.37(10) . . ?
C1 N1 H1N 114.0(14) . . ?
Si1 N1 H1N 120.4(14) . . ?
C2 N2 C1 115.57(13) . . ?
C4 N3 C1 116.04(13) . . ?
C5 N4 Si1 130.99(10) . . ?
C5 N4 H4N 111.5(13) . . ?
Si1 N4 H4N 117.4(13) . . ?
C6 N5 C5 116.46(12) . . ?
C5 N6 C8 115.76(12) . . ?
C9 N7 Si1 124.22(9) . . ?
C9 N7 H7N 114.5(14) . . ?
Si1 N7 H7N 120.8(14) . . ?
C10 N8 C9 115.73(12) . . ?
C12 N9 C9 115.89(12) . . ?
N3 C1 N2 125.62(13) . . ?
N3 C1 N1 116.65(12) . . ?
N2 C1 N1 117.73(12) . . ?
N2 C2 C3 123.69(15) . . ?
N2 C2 H2 118.2 . . ?
C3 C2 H2 118.2 . . ?
C2 C3 C4 115.71(14) . . ?
C2 C3 H3 122.1 . . ?
C4 C3 H3 122.1 . . ?
N3 C4 C3 123.33(15) . . ?
N3 C4 H4 118.3 . . ?
C3 C4 H4 118.3 . . ?
N6 C5 N5 125.41(12) . . ?
N6 C5 N4 117.90(12) . . ?
N5 C5 N4 116.68(12) . . ?
N5 C6 C7 122.88(13) . . ?
N5 C6 H6 118.6 . . ?
C7 C6 H6 118.6 . . ?
C8 C7 C6 115.96(13) . . ?
C8 C7 H7 122.0 . . ?
C6 C7 H7 122.0 . . ?
N6 C8 C7 123.50(14) . . ?
N6 C8 H8 118.2 . . ?
C7 C8 H8 118.2 . . ?
N8 C9 N9 126.00(12) . . ?
N8 C9 N7 117.92(11) . . ?
N9 C9 N7 116.07(11) . . ?
N8 C10 C11 123.03(13) . . ?
N8 C10 H10 118.5 . . ?
C11 C10 H10 118.5 . . ?
C10 C11 C12 116.23(14) . . ?
C10 C11 H11 121.9 . . ?
C12 C11 H11 121.9 . . ?
N9 C12 C11 123.06(14) . . ?
N9 C12 H12 118.5 . . ?
C11 C12 H12 118.5 . . ?
Si1 C13 H13A 109.5 . . ?
Si1 C13 H13B 109.5 . . ?
H13A C13 H13B 109.5 . . ?
Si1 C13 H13C 109.5 . . ?
H13A C13 H13C 109.5 . . ?
H13B C13 H13C 109.5 . . ?
N10 Si2 N13 105.81(6) . . ?
N10 Si2 N16 104.46(5) . . ?
N13 Si2 N16 104.11(6) . . ?
N10 Si2 C26 113.22(6) . . ?
N13 Si2 C26 112.49(6) . . ?
N16 Si2 C26 115.77(6) . . ?
C14 N10 Si2 126.04(9) . . ?
C14 N10 H10N 114.2(13) . . ?
Si2 N10 H10N 119.7(13) . . ?
C15 N11 C14 116.03(12) . . ?
C17 N12 C14 116.09(12) . . ?
C18 N13 Si2 124.62(10) . . ?
C18A N13 Si2 123.1(3) . . ?
C18 N13 H13N 113.1(13) . . ?
C18A N13 H13N 114.8(14) . . ?
Si2 N13 H13N 121.5(13) . . ?
C22 N16 Si2 130.53(10) . . ?
C22 N16 H16N 112.3(13) . . ?
Si2 N16 H16N 116.9(13) . . ?
C23 N17 C22 116.05(12) . . ?
C25 N18 C22 116.04(13) . . ?
N11 C14 N12 125.58(12) . . ?
N11 C14 N10 117.56(11) . . ?
N12 C14 N10 116.85(11) . . ?
N11 C15 C16 122.91(14) . . ?
N11 C15 H15 118.5 . . ?
C16 C15 H15 118.5 . . ?
C17 C16 C15 116.45(13) . . ?
C17 C16 H16 121.8 . . ?
C15 C16 H16 121.8 . . ?
N12 C17 C16 122.92(13) . . ?
N12 C17 H17 118.5 . . ?
C16 C17 H17 118.5 . . ?
C19 N14 C18 115.65(14) . . ?
C21 N15 C18 115.06(16) . . ?
N15 C18 N14 126.30(14) . . ?
N15 C18 N13 116.04(14) . . ?
N14 C18 N13 117.66(13) . . ?
N14 C19 C20 123.20(17) . . ?
N14 C19 H19 118.4 . . ?
C20 C19 H19 118.4 . . ?
C19 C20 C21 116.07(17) . . ?
C19 C20 H20 122.0 . . ?
C21 C20 H20 122.0 . . ?
N15 C21 C20 123.52(18) . . ?
N15 C21 H21 118.2 . . ?
C20 C21 H21 118.2 . . ?
C19A N14A C18A 117.3(7) . . ?
C21A N15A C18A 121.7(14) . . ?
N15A C18A N14A 120.2(8) . . ?
N15A C18A N13 119.8(8) . . ?
N14A C18A N13 119.8(6) . . ?
N14A C19A C20A 125.4(10) . . ?
N14A C19A H19A 117.3 . . ?
C20A C19A H19A 117.3 . . ?
C19A C20A C21A 114.7(13) . . ?
C19A C20A H20A 122.7 . . ?
C21A C20A H20A 122.7 . . ?
N15A C21A C20A 120.7(16) . . ?
N15A C21A H21A 119.7 . . ?
C20A C21A H21A 119.7 . . ?
N18 C22 N17 125.44(12) . . ?
N18 C22 N16 117.72(12) . . ?
N17 C22 N16 116.83(12) . . ?
N17 C23 C24 122.99(14) . . ?
N17 C23 H23 118.5 . . ?
C24 C23 H23 118.5 . . ?
C25 C24 C23 116.06(13) . . ?
C25 C24 H24 122.0 . . ?
C23 C24 H24 122.0 . . ?
N18 C25 C24 123.36(14) . . ?
N18 C25 H25 118.3 . . ?
C24 C25 H25 118.3 . . ?
Si2 C26 H26A 109.5 . . ?
Si2 C26 H26B 109.5 . . ?
H26A C26 H26B 109.5 . . ?
Si2 C26 H26C 109.5 . . ?
H26A C26 H26C 109.5 . . ?
H26B C26 H26C 109.5 . . ?
C30 O1 C27 105.8(2) . . ?
C27 C28 C29 102.4(2) . . ?
C27 C28 H28A 111.3 . . ?
C29 C28 H28A 111.3 . . ?
C27 C28 H28B 111.3 . . ?
C29 C28 H28B 111.3 . . ?
H28A C28 H28B 109.2 . . ?
O1 C27 C28 106.0(2) . . ?
O1 C27 H27A 110.5 . . ?
C28 C27 H27A 110.5 . . ?
O1 C27 H27B 110.5 . . ?
C28 C27 H27B 110.5 . . ?
H27A C27 H27B 108.7 . . ?
C30 C29 C28 104.1(2) . . ?
C30 C29 H29A 110.9 . . ?
C28 C29 H29A 110.9 . . ?
C30 C29 H29B 110.9 . . ?
C28 C29 H29B 110.9 . . ?
H29A C29 H29B 109.0 . . ?
O1 C30 C29 108.0(2) . . ?
O1 C30 H30A 110.1 . . ?
C29 C30 H30A 110.1 . . ?
O1 C30 H30B 110.1 . . ?
C29 C30 H30B 110.1 . . ?
H30A C30 H30B 108.4 . . ?
C27A O1A C30A 100.9(16) . . ?
O1A C27A C28A 112.7(13) . . ?
O1A C27A H27C 109.1 . . ?
C28A C27A H27C 109.1 . . ?
O1A C27A H27D 109.1 . . ?
C28A C27A H27D 109.1 . . ?
H27C C27A H27D 107.8 . . ?
C27A C28A C29A 100.5(7) . . ?
C27A C28A H28C 111.7 . . ?
C29A C28A H28C 111.7 . . ?
C27A C28A H28D 111.7 . . ?
C29A C28A H28D 111.7 . . ?
H28C C28A H28D 109.4 . . ?
C30A C29A C28A 100.1(7) . . ?
C30A C29A H29C 111.8 . . ?
C28A C29A H29C 111.8 . . ?
C30A C29A H29D 111.8 . . ?
C28A C29A H29D 111.8 . . ?
H29C C29A H29D 109.5 . . ?
O1A C30A C29A 106.7(15) . . ?
O1A C30A H30C 110.4 . . ?
C29A C30A H30C 110.4 . . ?
O1A C30A H30D 110.4 . . ?
C29A C30A H30D 110.4 . . ?
H30C C30A H30D 108.6 . . ?

loop_
_geom_bond_atom_site_label_1
_geom_bond_atom_site_label_2
_geom_bond_distance
_geom_bond_site_symmetry_2
_geom_bond_publ_flag
Si1 N7 1.7338(11) . ?
Si1 N1 1.7369(12) . ?
Si1 N4 1.7369(12) . ?
Si1 C13 1.8451(14) . ?
N1 C1 1.3649(17) . ?
N1 H1N 0.85(2) . ?
N2 C2 1.335(2) . ?
N2 C1 1.3449(18) . ?
N3 C4 1.3309(19) . ?
N3 C1 1.3429(18) . ?
N4 C5 1.3619(16) . ?
N4 H4N 0.85(2) . ?
N5 C6 1.3332(18) . ?
N5 C5 1.3530(17) . ?
N6 C5 1.3403(17) . ?
N6 C8 1.3411(19) . ?
N7 C9 1.3671(16) . ?
N7 H7N 0.83(2) . ?
N8 C10 1.3412(17) . ?
N8 C9 1.3448(16) . ?
N9 C12 1.3333(18) . ?
N9 C9 1.3463(17) . ?
C2 C3 1.371(2) . ?
C2 H2 0.9500 . ?
C3 C4 1.376(2) . ?
C3 H3 0.9500 . ?
C4 H4 0.9500 . ?
C6 C7 1.379(2) . ?
C6 H6 0.9500 . ?
C7 C8 1.379(2) . ?
C7 H7 0.9500 . ?
C8 H8 0.9500 . ?
C10 C11 1.376(2) . ?
C10 H10 0.9500 . ?
C11 C12 1.383(2) . ?
C11 H11 0.9500 . ?
C12 H12 0.9500 . ?
C13 H13A 0.9800 . ?
C13 H13B 0.9800 . ?
C13 H13C 0.9800 . ?
Si2 N10 1.7332(11) . ?
Si2 N13 1.7336(12) . ?
Si2 N16 1.7438(12) . ?
Si2 C26 1.8400(14) . ?
N10 C14 1.3635(16) . ?
N10 H10N 0.83(2) . ?
N11 C15 1.3372(18) . ?
N11 C14 1.3467(17) . ?
N12 C17 1.3348(18) . ?
N12 C14 1.3490(17) . ?
N13 C18 1.3646(17) . ?
N13 C18A 1.365(2) . ?
N13 H13N 0.87(2) . ?
N16 C22 1.3644(16) . ?
N16 H16N 0.82(2) . ?
N17 C23 1.3379(18) . ?
N17 C22 1.3510(17) . ?
N18 C25 1.3337(19) . ?
N18 C22 1.3465(17) . ?
C15 C16 1.379(2) . ?
C15 H15 0.9500 . ?
C16 C17 1.379(2) . ?
C16 H16 0.9500 . ?
C17 H17 0.9500 . ?
N14 C19 1.327(2) . ?
N14 C18 1.3456(18) . ?
N15 C21 1.335(2) . ?
N15 C18 1.3426(18) . ?
C19 C20 1.374(3) . ?
C19 H19 0.9500 . ?
C20 C21 1.375(3) . ?
C20 H20 0.9500 . ?
C21 H21 0.9500 . ?
N14A C19A 1.327(2) . ?
N14A C18A 1.346(2) . ?
N15A C21A 1.335(2) . ?
N15A C18A 1.343(2) . ?
C19A C20A 1.374(3) . ?
C19A H19A 0.9500 . ?
C20A C21A 1.375(3) . ?
C20A H20A 0.9500 . ?
C21A H21A 0.9500 . ?
C23 C24 1.381(2) . ?
C23 H23 0.9500 . ?
C24 C25 1.379(2) . ?
C24 H24 0.9500 . ?
C25 H25 0.9500 . ?
C26 H26A 0.9800 . ?
C26 H26B 0.9800 . ?
C26 H26C 0.9800 . ?
O1 C30 1.411(2) . ?
O1 C27 1.411(2) . ?
C28 C27 1.503(3) . ?
C28 C29 1.535(5) . ?
C28 H28A 0.9900 . ?
C28 H28B 0.9900 . ?
C27 H27A 0.9900 . ?
C27 H27B 0.9900 . ?
C29 C30 1.504(3) . ?
C29 H29A 0.9900 . ?
C29 H29B 0.9900 . ?
C30 H30A 0.9900 . ?
C30 H30B 0.9900 . ?
O1A C27A 1.411(2) . ?
O1A C30A 1.411(2) . ?
C27A C28A 1.504(3) . ?
C27A H27C 0.9900 . ?
C27A H27D 0.9900 . ?
C28A C29A 1.535(5) . ?
C28A H28C 0.9900 . ?
C28A H28D 0.9900 . ?
C29A C30A 1.504(3) . ?
C29A H29C 0.9900 . ?
C29A H29D 0.9900 . ?
C30A H30C 0.9900 . ?
C30A H30D 0.9900 . ?

loop_
_geom_torsion_atom_site_label_1
_geom_torsion_atom_site_label_2
_geom_torsion_atom_site_label_3
_geom_torsion_atom_site_label_4
_geom_torsion
_geom_torsion_site_symmetry_1
_geom_torsion_site_symmetry_2
_geom_torsion_site_symmetry_3
_geom_torsion_site_symmetry_4
_geom_torsion_publ_flag
N7 Si1 N1 C1 -67.26(13) . . . . ?
N4 Si1 N1 C1 -177.61(12) . . . . ?
C13 Si1 N1 C1 56.38(14) . . . . ?
N7 Si1 N4 C5 166.27(12) . . . . ?
N1 Si1 N4 C5 -82.68(14) . . . . ?
C13 Si1 N4 C5 41.09(15) . . . . ?
N1 Si1 N7 C9 -177.61(11) . . . . ?
N4 Si1 N7 C9 -67.22(12) . . . . ?
C13 Si1 N7 C9 59.47(12) . . . . ?
C4 N3 C1 N2 -1.3(2) . . . . ?
C4 N3 C1 N1 178.09(14) . . . . ?
C2 N2 C1 N3 1.1(2) . . . . ?
C2 N2 C1 N1 -178.26(15) . . . . ?
Si1 N1 C1 N3 4.78(19) . . . . ?
Si1 N1 C1 N2 -175.81(11) . . . . ?
C1 N2 C2 C3 0.6(3) . . . . ?
N2 C2 C3 C4 -2.0(3) . . . . ?
C1 N3 C4 C3 -0.3(3) . . . . ?
C2 C3 C4 N3 1.8(3) . . . . ?
C8 N6 C5 N5 -1.0(2) . . . . ?
C8 N6 C5 N4 177.25(14) . . . . ?
C6 N5 C5 N6 1.8(2) . . . . ?
C6 N5 C5 N4 -176.53(13) . . . . ?
Si1 N4 C5 N6 -6.0(2) . . . . ?
Si1 N4 C5 N5 172.42(10) . . . . ?
C5 N5 C6 C7 -0.7(2) . . . . ?
N5 C6 C7 C8 -1.0(3) . . . . ?
C5 N6 C8 C7 -0.8(3) . . . . ?
C6 C7 C8 N6 1.8(3) . . . . ?
C10 N8 C9 N9 2.0(2) . . . . ?
C10 N8 C9 N7 -176.90(13) . . . . ?
C12 N9 C9 N8 -0.5(2) . . . . ?
C12 N9 C9 N7 178.42(14) . . . . ?
Si1 N7 C9 N8 173.40(10) . . . . ?
Si1 N7 C9 N9 -5.63(17) . . . . ?
C9 N8 C10 C11 -1.5(2) . . . . ?
N8 C10 C11 C12 -0.3(3) . . . . ?
C9 N9 C12 C11 -1.6(3) . . . . ?
C10 C11 C12 N9 2.0(3) . . . . ?
N13 Si2 N10 C14 -170.59(11) . . . . ?
N16 Si2 N10 C14 79.86(12) . . . . ?
C26 Si2 N10 C14 -46.94(13) . . . . ?
N10 Si2 N13 C18 83.84(13) . . . . ?
N16 Si2 N13 C18 -166.37(12) . . . . ?
C26 Si2 N13 C18 -40.27(14) . . . . ?
N10 Si2 N13 C18A 63.9(5) . . . . ?
N16 Si2 N13 C18A 173.7(5) . . . . ?
C26 Si2 N13 C18A -60.2(5) . . . . ?
N10 Si2 N16 C22 -159.47(12) . . . . ?
N13 Si2 N16 C22 89.74(13) . . . . ?
C26 Si2 N16 C22 -34.26(15) . . . . ?
C15 N11 C14 N12 1.1(2) . . . . ?
C15 N11 C14 N10 -179.22(13) . . . . ?
C17 N12 C14 N11 -1.7(2) . . . . ?
C17 N12 C14 N10 178.64(12) . . . . ?
Si2 N10 C14 N11 -179.59(9) . . . . ?
Si2 N10 C14 N12 0.10(17) . . . . ?
C14 N11 C15 C16 -0.2(2) . . . . ?
N11 C15 C16 C17 -0.1(3) . . . . ?
C14 N12 C17 C16 1.4(2) . . . . ?
C15 C16 C17 N12 -0.6(2) . . . . ?
C21 N15 C18 N14 -3.5(3) . . . . ?
C21 N15 C18 N13 176.99(17) . . . . ?
C19 N14 C18 N15 5.3(3) . . . . ?
C19 N14 C18 N13 -175.13(16) . . . . ?
Si2 N13 C18 N15 -18.5(2) . . . . ?
Si2 N13 C18 N14 161.89(11) . . . . ?
C18 N14 C19 C20 -2.9(3) . . . . ?
N14 C19 C20 C21 -0.9(4) . . . . ?
C18 N15 C21 C20 -0.9(3) . . . . ?
C19 C20 C21 N15 2.9(4) . . . . ?
C21A N15A C18A N14A 0.00(7) . . . . ?
C21A N15A C18A N13 175.8(8) . . . . ?
C19A N14A C18A N15A 0.00(3) . . . . ?
C19A N14A C18A N13 -175.8(8) . . . . ?
Si2 N13 C18A N15A 4.9(6) . . . . ?
Si2 N13 C18A N14A -179.2(4) . . . . ?
C18A N14A C19A C20A 0.00(3) . . . . ?
N14A C19A C20A C21A 0.00(7) . . . . ?
C18A N15A C21A C20A 0.00(10) . . . . ?
C19A C20A C21A N15A 0.00(9) . . . . ?
C25 N18 C22 N17 -2.4(2) . . . . ?
C25 N18 C22 N16 177.38(13) . . . . ?
C23 N17 C22 N18 2.5(2) . . . . ?
C23 N17 C22 N16 -177.19(13) . . . . ?
Si2 N16 C22 N18 8.08(19) . . . . ?
Si2 N16 C22 N17 -172.17(10) . . . . ?
C22 N17 C23 C24 -0.9(2) . . . . ?
N17 C23 C24 C25 -0.8(2) . . . . ?
C22 N18 C25 C24 0.5(2) . . . . ?
C23 C24 C25 N18 1.0(2) . . . . ?
C30 O1 C27 C28 -38.6(3) . . . . ?
C29 C28 C27 O1 31.5(3) . . . . ?
C27 C28 C29 C30 -13.1(4) . . . . ?
C27 O1 C30 C29 29.6(4) . . . . ?
C28 C29 C30 O1 -9.1(4) . . . . ?
C30A O1A C27A C28A -24(3) . . . . ?
O1A C27A C28A C29A -3(3) . . . . ?
C27A C28A C29A C30A 26(3) . . . . ?
C27A O1A C30A C29A 42(2) . . . . ?
C28A C29A C30A O1A -44(2) . . . . ?
